data_4028346
loop_
_publ_author_name
'Amandine Altmayer-Henzien'
'Val\'erie Declerck'
'Denis Merlet'
'Jean-Pierre Baltaze'
'Jonathan Farjon'
'R\'egis Guillot'
'David J. Aitken'

_publ_contact_author_address
;Institut de Chimie Mol\'eculaire et des Mat\'eriaux d'Orsay
UMR CNRS 8182
B\^at. 420 
Universit\'e Paris 11
91405 ORSAY Cedex,
France.
;
_publ_contact_author_email david.aitken@u-psud.fr
_publ_contact_author_name 'David J. AITKEN'
_publ_section_title
;
 Solution State Conformational Preferences of Dipeptides Derived from
 N-Aminoazetidinecarboxylic Acid: An Assessment of the Hydrazino Turn
;
_journal_name_full 'Journal of Organic Chemistry'
_journal_page_first 6031
_journal_page_last 6039
_journal_paper_doi 10.1021/jo400736t
_journal_volume 78
_journal_year 2013
_chemical_absolute_configuration rmad
_chemical_formula_moiety 'C15 H25 N3 O5'
_chemical_formula_sum 'C15 H25 N3 O5'
_chemical_formula_weight 327.38
_space_group_IT_number 19
_symmetry_cell_setting orthorhombic
_symmetry_Int_Tables_number 19
_symmetry_space_group_name_Hall 'P 2ac 2ab'
_symmetry_space_group_name_H-M 'P 21 21 21'
_atom_sites_solution_hydrogens geom
_atom_sites_solution_primary direct
_atom_sites_solution_secondary difmap
_audit_creation_method SHELXL-97
_cell_angle_alpha 90.00
_cell_angle_beta 90.00
_cell_angle_gamma 90.00
_cell_formula_units_Z 4
_cell_length_a 6.0714(3)
_cell_length_b 9.9275(4)
_cell_length_c 29.0711(11)
_cell_measurement_reflns_used 7214
_cell_measurement_temperature 100(1)
_cell_measurement_theta_max 36.40
_cell_measurement_theta_min 2.80
_cell_volume 1752.23(13)
_computing_cell_refinement 'Bruker SMART'
_computing_data_collection 'Bruker SMART'
_computing_data_reduction 'Bruker SAINT'
_computing_structure_refinement 'SHELXL-97 (Sheldrick, 1997)'
_computing_structure_solution 'SHELXS-97 (Sheldrick, 1990)'
_diffrn_ambient_temperature 100(1)
_diffrn_measured_fraction_theta_full 0.984
_diffrn_measured_fraction_theta_max 0.869
_diffrn_measurement_device_type 'CCD area detector'
_diffrn_measurement_method 'phi and omega scans'
_diffrn_radiation_monochromator graphite
_diffrn_radiation_type MoK\a
_diffrn_radiation_wavelength 0.71073
_diffrn_reflns_av_R_equivalents 0.0398
_diffrn_reflns_av_sigmaI/netI 0.0321
_diffrn_reflns_limit_h_max 10
_diffrn_reflns_limit_h_min -10
_diffrn_reflns_limit_k_max 16
_diffrn_reflns_limit_k_min -14
_diffrn_reflns_limit_l_max 48
_diffrn_reflns_limit_l_min -48
_diffrn_reflns_number 41580
_diffrn_reflns_theta_full 26.00
_diffrn_reflns_theta_max 36.43
_diffrn_reflns_theta_min 2.17
_diffrn_source 'fine-focus sealed tube'
_diffrn_source_type 'kappa X8 APEX II Bruker ICMMO'
_exptl_absorpt_coefficient_mu 0.093
_exptl_absorpt_correction_T_max 0.997
_exptl_absorpt_correction_T_min 0.921
_exptl_absorpt_correction_type psi-scan
_exptl_absorpt_process_details SADABS
_exptl_crystal_colour colorless
_exptl_crystal_density_diffrn 1.241
_exptl_crystal_description plate
_exptl_crystal_F_000 704
_exptl_crystal_size_max 0.310
_exptl_crystal_size_mid 0.160
_exptl_crystal_size_min 0.050
_refine_diff_density_max 0.459
_refine_diff_density_min -0.329
_refine_diff_density_rms 0.050
_refine_ls_abs_structure_details 'Flack H D (1983), Acta Cryst. A39, 876-881'
_refine_ls_abs_structure_Flack 0.2(5)
_refine_ls_extinction_method none
_refine_ls_goodness_of_fit_ref 1.049
_refine_ls_hydrogen_treatment constr
_refine_ls_matrix_type full
_refine_ls_number_parameters 212
_refine_ls_number_reflns 7210
_refine_ls_number_restraints 0
_refine_ls_restrained_S_all 1.049
_refine_ls_R_factor_all 0.0492
_refine_ls_R_factor_gt 0.0390
_refine_ls_shift/su_max 0.001
_refine_ls_shift/su_mean 0.000
_refine_ls_structure_factor_coef Fsqd
_refine_ls_weighting_details 'calc w=1/[\s^2^(Fo^2^)+(0.0554P)^2^+0.1626P] where P=(Fo^2^+2Fc^2^)/3'
_refine_ls_weighting_scheme calc
_refine_ls_wR_factor_gt 0.0950
_refine_ls_wR_factor_ref 0.0999
_reflns_number_gt 6260
_reflns_number_total 7210
_reflns_threshold_expression >2sigma(I)
_cod_data_source_file jo400736t_si_003.cif
_cod_data_source_block 1053GuillotICMMO
_cod_database_code 4028346

loop_
_symmetry_equiv_pos_as_xyz
'x, y, z'
'-x+1/2, -y, z+1/2'
'-x, y+1/2, -z+1/2'
'x+1/2, -y+1/2, -z'

loop_
_atom_site_label
_atom_site_type_symbol
_atom_site_fract_x
_atom_site_fract_y
_atom_site_fract_z
_atom_site_U_iso_or_equiv
_atom_site_adp_type
_atom_site_occupancy
_atom_site_symmetry_multiplicity
_atom_site_calc_flag
_atom_site_refinement_flags
C1 C 0.81836(15) 1.13334(11) 0.07750(3) 0.01427(17) Uani 1 1 d .
C2 C 0.90819(17) 0.99128(12) 0.07210(4) 0.02036(19) Uani 1 1 d .
H2A H 0.9757 0.9633 0.1004 0.031 Uiso 1 1 calc R
H2B H 1.0157 0.9899 0.0479 0.031 Uiso 1 1 calc R
H2C H 0.7899 0.9310 0.0646 0.031 Uiso 1 1 calc R
C3 C 1.00498(17) 1.23233(12) 0.08644(3) 0.0193(2) Uani 1 1 d .
H3A H 0.9456 1.3213 0.0901 0.029 Uiso 1 1 calc R
H3B H 1.1053 1.2313 0.0609 0.029 Uiso 1 1 calc R
H3C H 1.0818 1.2068 0.1140 0.029 Uiso 1 1 calc R
C4 C 0.68281(17) 1.17756(12) 0.03621(3) 0.0193(2) Uani 1 1 d .
H4A H 0.5525 1.1231 0.0341 0.029 Uiso 1 1 calc R
H4B H 0.7685 1.1671 0.0087 0.029 Uiso 1 1 calc R
H4C H 0.6418 1.2704 0.0397 0.029 Uiso 1 1 calc R
C5 C 0.51206(14) 1.06408(10) 0.12685(3) 0.01190(16) Uani 1 1 d .
C6 C 0.07045(17) 1.07966(12) 0.21033(3) 0.01986(19) Uani 1 1 d .
H6A H -0.0624 1.0908 0.1922 0.024 Uiso 1 1 calc R
H6B H 0.1114 1.1631 0.2254 0.024 Uiso 1 1 calc R
C7 C 0.0667(2) 0.95617(13) 0.24253(4) 0.0237(2) Uani 1 1 d .
H7A H -0.0366 0.8865 0.2335 0.028 Uiso 1 1 calc R
H7B H 0.0526 0.9781 0.2749 0.028 Uiso 1 1 calc R
C8 C 0.30572(17) 0.93127(11) 0.22648(3) 0.01548(17) Uani 1 1 d .
H8 H 0.4101 0.9787 0.2465 0.019 Uiso 1 1 calc R
C9 C 0.38390(17) 0.79072(11) 0.21695(3) 0.01600(18) Uani 1 1 d .
C10 C 0.48094(16) 0.62747(10) 0.15787(3) 0.01552(17) Uani 1 1 d .
H10 H 0.6188 0.6071 0.1740 0.019 Uiso 1 1 calc R
C11 C 0.32877(19) 0.50255(11) 0.15747(4) 0.0212(2) Uani 1 1 d .
H11A H 0.3578 0.4391 0.1821 0.025 Uiso 1 1 calc R
H11B H 0.1731 0.5239 0.1556 0.025 Uiso 1 1 calc R
C12 C 0.4336(2) 0.46329(12) 0.11102(4) 0.0227(2) Uani 1 1 d .
H12A H 0.3279 0.4352 0.0879 0.027 Uiso 1 1 calc R
H12B H 0.5532 0.3990 0.1137 0.027 Uiso 1 1 calc R
C13 C 0.51106(16) 0.61188(10) 0.10587(3) 0.01544(17) Uani 1 1 d .
H13 H 0.4011 0.6651 0.0892 0.019 Uiso 1 1 calc R
C14 C 0.73627(17) 0.63342(11) 0.08601(3) 0.01664(17) Uani 1 1 d .
C15 C 0.9398(2) 0.63863(15) 0.01688(4) 0.0297(3) Uani 1 1 d .
H15A H 0.9945 0.7283 0.0216 0.045 Uiso 1 1 calc R
H15B H 0.9213 0.6227 -0.0155 0.045 Uiso 1 1 calc R
H15C H 1.0428 0.5748 0.0292 0.045 Uiso 1 1 calc R
N1 N 0.42194(14) 1.09602(9) 0.16828(2) 0.01428(15) Uani 1 1 d .
H1 H 0.4669 1.1649 0.1836 0.017 Uiso 1 1 calc R
N2 N 0.25405(13) 1.01349(9) 0.18525(2) 0.01321(14) Uani 1 1 d .
N3 N 0.39501(15) 0.75592(9) 0.17267(3) 0.01590(16) Uani 1 1 d .
H3 H 0.3494 0.8120 0.1522 0.019 Uiso 1 1 calc R
O1 O 0.68489(11) 1.14633(8) 0.11952(2) 0.01417(13) Uani 1 1 d .
O2 O 0.44569(11) 0.97728(8) 0.10088(2) 0.01492(13) Uani 1 1 d .
O3 O 0.43668(17) 0.71413(9) 0.24859(2) 0.02641(19) Uani 1 1 d .
O4 O 0.90218(14) 0.65179(11) 0.10739(3) 0.02856(19) Uani 1 1 d .
O5 O 0.73072(14) 0.62375(9) 0.03982(2) 0.02346(17) Uani 1 1 d .

loop_
_atom_site_aniso_label
_atom_site_aniso_U_11
_atom_site_aniso_U_22
_atom_site_aniso_U_33
_atom_site_aniso_U_23
_atom_site_aniso_U_13
_atom_site_aniso_U_12
C1 0.0134(3) 0.0186(5) 0.0109(3) 0.0012(3) 0.0016(3) -0.0013(3)
C2 0.0163(4) 0.0209(5) 0.0239(4) -0.0016(4) 0.0034(3) 0.0023(4)
C3 0.0173(4) 0.0220(6) 0.0187(4) 0.0028(4) 0.0010(3) -0.0058(4)
C4 0.0210(4) 0.0246(6) 0.0122(3) 0.0037(3) -0.0018(3) -0.0014(4)
C5 0.0117(3) 0.0134(4) 0.0105(3) 0.0019(3) 0.0002(3) 0.0017(3)
C6 0.0188(4) 0.0221(5) 0.0187(4) 0.0013(4) 0.0068(3) 0.0056(4)
C7 0.0260(5) 0.0248(6) 0.0204(4) 0.0029(4) 0.0126(4) 0.0031(4)
C8 0.0211(4) 0.0159(5) 0.0094(3) 0.0012(3) 0.0032(3) 0.0013(4)
C9 0.0213(4) 0.0161(5) 0.0105(3) 0.0007(3) 0.0024(3) 0.0008(4)
C10 0.0213(4) 0.0131(5) 0.0122(3) 0.0000(3) 0.0016(3) 0.0027(3)
C11 0.0241(4) 0.0172(5) 0.0224(4) 0.0008(4) 0.0066(4) -0.0014(4)
C12 0.0263(5) 0.0166(5) 0.0253(4) -0.0056(4) 0.0055(4) -0.0050(4)
C13 0.0174(4) 0.0160(5) 0.0130(3) -0.0017(3) 0.0007(3) 0.0008(3)
C14 0.0199(4) 0.0134(5) 0.0167(4) -0.0005(3) 0.0030(3) 0.0017(4)
C15 0.0291(5) 0.0329(7) 0.0271(5) -0.0019(5) 0.0145(4) -0.0002(5)
N1 0.0176(3) 0.0147(4) 0.0105(3) -0.0017(3) 0.0024(3) -0.0032(3)
N2 0.0136(3) 0.0146(4) 0.0114(3) 0.0022(3) 0.0032(2) 0.0022(3)
N3 0.0243(4) 0.0130(4) 0.0104(3) 0.0007(3) 0.0003(3) 0.0045(3)
O1 0.0154(3) 0.0163(4) 0.0108(2) -0.0008(2) 0.0014(2) -0.0032(3)
O2 0.0153(3) 0.0175(4) 0.0120(2) -0.0023(2) 0.0007(2) -0.0021(3)
O3 0.0444(5) 0.0220(4) 0.0129(3) 0.0050(3) 0.0009(3) 0.0092(4)
O4 0.0194(3) 0.0416(5) 0.0247(3) -0.0018(3) -0.0006(3) -0.0017(4)
O5 0.0238(4) 0.0310(5) 0.0156(3) -0.0009(3) 0.0054(3) 0.0013(3)

loop_
_atom_type_symbol
_atom_type_description
_atom_type_scat_dispersion_real
_atom_type_scat_dispersion_imag
_atom_type_scat_source
C C 0.0033 0.0016 'International Tables Vol C Tables 4.2.6.8 and 6.1.1.4'
H H 0.0000 0.0000 'International Tables Vol C Tables 4.2.6.8 and 6.1.1.4'
N N 0.0061 0.0033 'International Tables Vol C Tables 4.2.6.8 and 6.1.1.4'
O O 0.0106 0.0060 'International Tables Vol C Tables 4.2.6.8 and 6.1.1.4'

loop_
_geom_angle_atom_site_label_1
_geom_angle_atom_site_label_2
_geom_angle_atom_site_label_3
_geom_angle
O1 C1 C4 109.40(7)
O1 C1 C2 111.38(8)
C4 C1 C2 112.37(8)
O1 C1 C3 102.21(7)
C4 C1 C3 110.58(8)
C2 C1 C3 110.45(8)
C1 C2 H2A 109.5
C1 C2 H2B 109.5
H2A C2 H2B 109.5
C1 C2 H2C 109.5
H2A C2 H2C 109.5
H2B C2 H2C 109.5
C1 C3 H3A 109.5
C1 C3 H3B 109.5
H3A C3 H3B 109.5
C1 C3 H3C 109.5
H3A C3 H3C 109.5
H3B C3 H3C 109.5
C1 C4 H4A 109.5
C1 C4 H4B 109.5
H4A C4 H4B 109.5
C1 C4 H4C 109.5
H4A C4 H4C 109.5
H4B C4 H4C 109.5
O2 C5 O1 126.19(8)
O2 C5 N1 125.61(9)
O1 C5 N1 108.19(8)
N2 C6 C7 87.56(8)
N2 C6 H6A 114.1
C7 C6 H6A 114.1
N2 C6 H6B 114.1
C7 C6 H6B 114.1
H6A C6 H6B 111.2
C6 C7 C8 85.99(7)
C6 C7 H7A 114.3
C8 C7 H7A 114.3
C6 C7 H7B 114.3
C8 C7 H7B 114.3
H7A C7 H7B 111.5
N2 C8 C9 115.44(7)
N2 C8 C7 87.55(7)
C9 C8 C7 120.14(9)
N2 C8 H8 110.6
C9 C8 H8 110.6
C7 C8 H8 110.6
O3 C9 N3 123.07(10)
O3 C9 C8 121.13(8)
N3 C9 C8 115.79(8)
N3 C10 C13 115.28(8)
N3 C10 C11 119.65(8)
C13 C10 C11 89.03(7)
N3 C10 H10 110.4
C13 C10 H10 110.4
C11 C10 H10 110.4
C12 C11 C10 87.85(7)
C12 C11 H11A 114.0
C10 C11 H11A 114.0
C12 C11 H11B 114.0
C10 C11 H11B 114.0
H11A C11 H11B 111.2
C11 C12 C13 88.25(8)
C11 C12 H12A 113.9
C13 C12 H12A 113.9
C11 C12 H12B 113.9
C13 C12 H12B 113.9
H12A C12 H12B 111.1
C14 C13 C10 118.35(8)
C14 C13 C12 116.61(9)
C10 C13 C12 87.98(7)
C14 C13 H13 110.7
C10 C13 H13 110.7
C12 C13 H13 110.7
O4 C14 O5 123.33(9)
O4 C14 C13 126.08(9)
O5 C14 C13 110.54(8)
O5 C15 H15A 109.5
O5 C15 H15B 109.5
H15A C15 H15B 109.5
O5 C15 H15C 109.5
H15A C15 H15C 109.5
H15B C15 H15C 109.5
C5 N1 N2 117.98(8)
C5 N1 H1 121.0
N2 N1 H1 121.0
N1 N2 C8 116.97(8)
N1 N2 C6 117.48(8)
C8 N2 C6 90.31(7)
C9 N3 C10 122.32(8)
C9 N3 H3 118.8
C10 N3 H3 118.8
C5 O1 C1 120.49(7)
C14 O5 C15 115.59(9)

loop_
_geom_bond_atom_site_label_1
_geom_bond_atom_site_label_2
_geom_bond_distance
C1 O1 1.4716(11)
C1 C4 1.5201(13)
C1 C2 1.5203(15)
C1 C3 1.5222(14)
C2 H2A 0.9600
C2 H2B 0.9600
C2 H2C 0.9600
C3 H3A 0.9600
C3 H3B 0.9600
C3 H3C 0.9600
C4 H4A 0.9600
C4 H4B 0.9600
C4 H4C 0.9600
C5 O2 1.2144(11)
C5 O1 1.3466(11)
C5 N1 1.3603(11)
C6 N2 1.4852(12)
C6 C7 1.5425(16)
C6 H6A 0.9700
C6 H6B 0.9700
C7 C8 1.5442(15)
C7 H7A 0.9700
C7 H7B 0.9700
C8 N2 1.4835(12)
C8 C9 1.4997(15)
C8 H8 0.9800
C9 O3 1.2358(12)
C9 N3 1.3343(11)
C10 N3 1.4435(13)
C10 C13 1.5305(12)
C10 C11 1.5465(15)
C10 H10 0.9800
C11 C12 1.5429(15)
C11 H11A 0.9700
C11 H11B 0.9700
C12 C13 1.5555(15)
C12 H12A 0.9700
C12 H12B 0.9700
C13 C14 1.4995(14)
C13 H13 0.9800
C14 O4 1.1977(13)
C14 O5 1.3467(12)
C15 O5 1.4415(14)
C15 H15A 0.9600
C15 H15B 0.9600
C15 H15C 0.9600
N1 N2 1.3978(11)
N1 H1 0.8600
N3 H3 0.8600

loop_
_geom_torsion_atom_site_label_1
_geom_torsion_atom_site_label_2
_geom_torsion_atom_site_label_3
_geom_torsion_atom_site_label_4
_geom_torsion
N2 C6 C7 C8 21.48(7)
C6 C7 C8 N2 -21.50(8)
C6 C7 C8 C9 -139.70(9)
N2 C8 C9 O3 178.29(10)
C7 C8 C9 O3 -78.91(13)
N2 C8 C9 N3 -0.80(13)
C7 C8 C9 N3 102.00(11)
N3 C10 C11 C12 138.64(9)
C13 C10 C11 C12 19.83(8)
C10 C11 C12 C13 -19.50(8)
N3 C10 C13 C14 98.35(11)
C11 C10 C13 C14 -139.02(10)
N3 C10 C13 C12 -142.29(9)
C11 C10 C13 C12 -19.66(8)
C11 C12 C13 C14 140.62(9)
C11 C12 C13 C10 19.72(8)
C10 C13 C14 O4 6.28(17)
C12 C13 C14 O4 -96.75(14)
C10 C13 C14 O5 -176.34(9)
C12 C13 C14 O5 80.63(11)
O2 C5 N1 N2 7.55(14)
O1 C5 N1 N2 -173.23(8)
C5 N1 N2 C8 111.55(9)
C5 N1 N2 C6 -142.70(9)
C9 C8 N2 N1 -93.89(10)
C7 C8 N2 N1 143.68(9)
C9 C8 N2 C6 144.75(9)
C7 C8 N2 C6 22.32(8)
C7 C6 N2 N1 -143.28(8)
C7 C6 N2 C8 -22.35(8)
O3 C9 N3 C10 -3.29(17)
C8 C9 N3 C10 175.78(9)
C13 C10 N3 C9 -171.94(9)
C11 C10 N3 C9 83.75(13)
O2 C5 O1 C1 -2.02(14)
N1 C5 O1 C1 178.77(8)
C4 C1 O1 C5 69.08(11)
C2 C1 O1 C5 -55.75(11)
C3 C1 O1 C5 -173.70(8)
O4 C14 O5 C15 -0.71(17)
C13 C14 O5 C15 -178.18(10)
